data_3000546
loop_
_publ_author_name
'Carmen L\'opez'
'Miguel Quir\'os'
'Miguel A. Galindo'

_journal_name_full 'To be published'
_chemical_formula_sum 'C18 H26 Ag Cl N8 O5'
_space_group_name_Hall '-P 2yn'
_space_group_name_H-M_alt 'P 1 21/n 1'
_cell_angle_alpha 90
_cell_angle_beta 117.922(3)
_cell_angle_gamma 90
_cell_length_a 16.1583(12)
_cell_length_b 9.6926(8)
_cell_length_c 16.6795(13)
_cell_measurement_temperature 100(2)
_cell_volume 2308.2(3)
_diffrn_ambient_temperature 100(2)
_diffrn_radiation_type MoK\a
_diffrn_radiation_wavelength 0.71073
_refine_ls_goodness_of_fit_ref 1.068
_refine_ls_R_factor_all 0.0371
_refine_ls_R_factor_gt 0.0314
_refine_ls_wR_factor_gt 0.0816
_refine_ls_wR_factor_ref 0.0875
_cod_database_code 3000546
_cod_hold_until_date 2024-12-14
_cod_depositor_requested_release_date 2024-12-14

loop_
_atom_site_label
_atom_site_fract_x
_atom_site_fract_y
_atom_site_fract_z
? ? ? ?
